data_7250121
loop_
_publ_author_name
'Huang, Chengrui'
'Zhou, Jianping'
'Samedov, Kerim'
'Zhang, Liang'
'Peng, Guoqing'
'Peng, Xiangchao'
'Chen, Mingxing'
'Zhang, Dongdong'
'Cai, Yuanjing'

_publ_section_title
;
 Aggregation-enhanced TADF in deep-red emitters for high-performance OLEDs
;
_journal_name_full 'Physical Chemistry Chemical Physics'
_journal_paper_doi 10.1039/D5CP00499C
_journal_year 2025
_chemical_formula_sum 'C38 H23 N5'
_chemical_formula_weight 549.61
_space_group_crystal_system monoclinic
_space_group_IT_number 14
_space_group_name_Hall '-P 2ybc'
_space_group_name_H-M_alt 'P 1 21/c 1'
_atom_sites_solution_hydrogens geom
_atom_sites_solution_primary dual
_audit_creation_method SHELXL-2014/7
_audit_update_record
;
2024-02-03 deposited with the CCDC.	2025-03-18 downloaded from the CCDC.
;
_cell_angle_alpha 90
_cell_angle_beta 99.540(4)
_cell_angle_gamma 90
_cell_formula_units_Z 4
_cell_length_a 22.3617(11)
_cell_length_b 10.6853(4)
_cell_length_c 11.8757(5)
_cell_measurement_reflns_used 6148
_cell_measurement_temperature 180.00(10)
_cell_measurement_theta_max 30.4640
_cell_measurement_theta_min 1.8390
_cell_volume 2798.4(2)
_computing_structure_refinement 'SHELXL-2014/7 (Sheldrick, 2014)'
_diffrn_ambient_environment N~2~
_diffrn_ambient_temperature 180.00(10)
_diffrn_detector 'Hybrid Pixel Array Detector'
_diffrn_detector_area_resol_mean 10.0000
_diffrn_detector_type HyPix
_diffrn_measured_fraction_theta_full 1.000
_diffrn_measured_fraction_theta_max 0.837
_diffrn_measurement_device 'four-circle diffractometer'
_diffrn_measurement_device_type 'XtaLAB Synergy R, DW system, HyPix'
_diffrn_radiation_monochromator mirror
_diffrn_radiation_probe x-ray
_diffrn_radiation_type 'Mo K\a'
_diffrn_radiation_wavelength 0.71073
_diffrn_reflns_av_unetI/netI 0.0438
_diffrn_reflns_Laue_measured_fraction_full 1.000
_diffrn_reflns_Laue_measured_fraction_max 0.837
_diffrn_reflns_limit_h_max 29
_diffrn_reflns_limit_h_min -29
_diffrn_reflns_limit_k_max 13
_diffrn_reflns_limit_k_min -13
_diffrn_reflns_limit_l_max 15
_diffrn_reflns_limit_l_min -15
_diffrn_reflns_number 9253
_diffrn_reflns_point_group_measured_fraction_full 1.000
_diffrn_reflns_point_group_measured_fraction_max 0.837
_diffrn_reflns_theta_full 25.242
_diffrn_reflns_theta_max 30.794
_diffrn_reflns_theta_min 1.847
_diffrn_source 'Rotating-anode X-ray tube'
_diffrn_source_type 'Rigaku (Mo) X-ray Source'
_exptl_absorpt_coefficient_mu 0.079
_exptl_absorpt_correction_T_max 1.00000
_exptl_absorpt_correction_T_min 0.77391
_exptl_absorpt_correction_type multi-scan
_exptl_absorpt_process_details
;
CrysAlisPro 1.171.42.72a (Rigaku Oxford Diffraction, 2022)
Empirical absorption correction using spherical harmonics,
implemented in SCALE3 ABSPACK scaling algorithm.
;
_exptl_crystal_colour orange
_exptl_crystal_density_diffrn 1.305
_exptl_crystal_description plate-like
_exptl_crystal_F_000 1144
_exptl_crystal_size_max 0.21
_exptl_crystal_size_mid 0.15
_exptl_crystal_size_min 0.02
_refine_diff_density_max 0.309
_refine_diff_density_min -0.268
_refine_diff_density_rms 0.051
_refine_ls_extinction_method none
_refine_ls_goodness_of_fit_ref 1.044
_refine_ls_hydrogen_treatment constr
_refine_ls_matrix_type full
_refine_ls_number_parameters 389
_refine_ls_number_reflns 9253
_refine_ls_number_restraints 0
_refine_ls_restrained_S_all 1.044
_refine_ls_R_factor_all 0.1000
_refine_ls_R_factor_gt 0.0712
_refine_ls_shift/su_max 0.000
_refine_ls_shift/su_mean 0.000
_refine_ls_structure_factor_coef Fsqd
_refine_ls_weighting_details 'w=1/[\s^2^(Fo^2^)+(0.0482P)^2^+2.1471P] where P=(Fo^2^+2Fc^2^)/3'
_refine_ls_weighting_scheme calc
_refine_ls_wR_factor_gt 0.1437
_refine_ls_wR_factor_ref 0.1556
_reflns_Friedel_coverage 0.000
_reflns_number_gt 6789
_reflns_number_total 9253
_reflns_threshold_expression 'I > 2\s(I)'
_cod_data_source_file d5cp00499c2.cif
_cod_data_source_block 5
_cod_original_sg_symbol_H-M 'P 21/c'
_cod_database_code 7250121
_shelx_shelxl_version_number 2014/7
_shelx_space_group_comment
;
The symmetry employed for this shelxl refinement is uniquely defined
by the following loop, which should always be used as a source of
symmetry information in preference to the above space-group names.
They are only intended as comments.
;
_oxdiff_exptl_absorpt_empirical_full_min 0.753
_oxdiff_exptl_absorpt_empirical_full_max 1.308
_oxdiff_exptl_absorpt_empirical_details
;
Empirical correction (ABSPACK) includes:
- Absorption correction using spherical harmonics
- Frame scaling
;

loop_
_space_group_symop_operation_xyz
'x, y, z'
'-x, y+1/2, -z+1/2'
'-x, -y, -z'
'x, -y-1/2, z-1/2'

loop_
_atom_site_label
_atom_site_type_symbol
_atom_site_fract_x
_atom_site_fract_y
_atom_site_fract_z
_atom_site_U_iso_or_equiv
_atom_site_adp_type
_atom_site_occupancy
_atom_site_site_symmetry_order
_atom_site_calc_flag
_atom_site_refinement_flags_posn
_atom_site_refinement_flags_adp
_atom_site_refinement_flags_occupancy
_atom_site_disorder_assembly
_atom_site_disorder_group
N1 N 0.10965(10) 0.6068(2) 0.10629(19) 0.0329(5) Uani 1 1 d . . . . .
N2 N 0.39929(11) 0.2447(2) 0.8350(2) 0.0347(5) Uani 1 1 d . . . . .
N3 N 0.37211(11) -0.0012(2) 0.9025(2) 0.0369(6) Uani 1 1 d . . . . .
N4 N 0.58986(13) 0.3361(3) 1.2275(2) 0.0537(8) Uani 1 1 d . . . . .
N5 N 0.54120(13) 0.0188(3) 1.3387(2) 0.0549(8) Uani 1 1 d . . . . .
C1 C 0.05854(12) 0.6830(2) 0.1094(2) 0.0313(6) Uani 1 1 d . . . . .
C2 C 0.04068(15) 0.7697(3) 0.0233(3) 0.0456(8) Uani 1 1 d . . . . .
H2 H 0.0636 0.7791 -0.0367 0.055 Uiso 1 1 calc R U . . .
C3 C -0.01033(17) 0.8425(3) 0.0244(3) 0.0555(10) Uani 1 1 d . . . . .
H3 H -0.0228 0.8992 -0.0366 0.067 Uiso 1 1 calc R U . . .
C4 C -0.04343(16) 0.8346(3) 0.1124(3) 0.0531(9) Uani 1 1 d . . . . .
H4 H -0.0780 0.8860 0.1134 0.064 Uiso 1 1 calc R U . . .
C5 C -0.02504(14) 0.7501(3) 0.1986(3) 0.0456(8) Uani 1 1 d . . . . .
H5 H -0.0468 0.7447 0.2606 0.055 Uiso 1 1 calc R U . . .
C6 C 0.02444(13) 0.6728(3) 0.1970(3) 0.0346(6) Uani 1 1 d . . . . .
H6 H 0.0352 0.6127 0.2558 0.042 Uiso 1 1 calc R U . . .
C7 C 0.13224(13) 0.5889(2) 0.0012(2) 0.0334(6) Uani 1 1 d . . . . .
C8 C 0.09573(15) 0.5405(3) -0.0927(3) 0.0429(7) Uani 1 1 d . . . . .
H8 H 0.0551 0.5184 -0.0879 0.052 Uiso 1 1 calc R U . . .
C9 C 0.11742(16) 0.5229(3) -0.1962(3) 0.0472(8) Uani 1 1 d . . . . .
H9 H 0.0910 0.4913 -0.2609 0.057 Uiso 1 1 calc R U . . .
C10 C 0.17555(16) 0.5508(3) -0.2046(3) 0.0453(8) Uani 1 1 d . . . . .
H10 H 0.1899 0.5366 -0.2745 0.054 Uiso 1 1 calc R U . . .
C11 C 0.21545(13) 0.6012(2) -0.1092(2) 0.0340(7) Uani 1 1 d . . . . .
C12 C 0.27618(15) 0.6339(3) -0.1156(3) 0.0467(8) Uani 1 1 d . . . . .
H12 H 0.2917 0.6182 -0.1840 0.056 Uiso 1 1 calc R U . . .
C13 C 0.31266(16) 0.6873(3) -0.0253(3) 0.0510(9) Uani 1 1 d . . . . .
H13 H 0.3534 0.7078 -0.0306 0.061 Uiso 1 1 calc R U . . .
C14 C 0.28991(14) 0.7120(3) 0.0758(3) 0.0422(7) Uani 1 1 d . . . . .
H14 H 0.3155 0.7508 0.1379 0.051 Uiso 1 1 calc R U . . .
C15 C 0.23231(13) 0.6818(2) 0.0867(3) 0.0346(6) Uani 1 1 d . . . . .
H15 H 0.2181 0.6993 0.1562 0.041 Uiso 1 1 calc R U . . .
C16 C 0.19264(13) 0.6238(2) -0.0055(2) 0.0312(6) Uani 1 1 d . . . . .
C17 C 0.13924(12) 0.5400(2) 0.2035(2) 0.0298(6) Uani 1 1 d . . . . .
C18 C 0.15304(12) 0.5981(2) 0.3096(2) 0.0318(6) Uani 1 1 d . . . . .
H18 H 0.1394 0.6809 0.3195 0.038 Uiso 1 1 calc R U . . .
C19 C 0.18655(12) 0.5354(2) 0.4004(2) 0.0314(6) Uani 1 1 d . . . . .
H19 H 0.1953 0.5761 0.4724 0.038 Uiso 1 1 calc R U . . .
C20 C 0.20794(11) 0.4140(2) 0.3896(2) 0.0277(6) Uani 1 1 d . . . . .
C21 C 0.19233(12) 0.3559(2) 0.2831(2) 0.0321(6) Uani 1 1 d . . . . .
H21 H 0.2052 0.2724 0.2733 0.039 Uiso 1 1 calc R U . . .
C22 C 0.15840(12) 0.4183(2) 0.1915(2) 0.0328(6) Uani 1 1 d . . . . .
H22 H 0.1483 0.3771 0.1201 0.039 Uiso 1 1 calc R U . . .
C23 C 0.24686(12) 0.3503(2) 0.4861(2) 0.0284(6) Uani 1 1 d . . . . .
C24 C 0.27929(13) 0.4195(2) 0.5762(2) 0.0333(6) Uani 1 1 d . . . . .
H24 H 0.2761 0.5082 0.5750 0.040 Uiso 1 1 calc R U . . .
C25 C 0.31567(12) 0.3625(2) 0.6665(2) 0.0327(6) Uani 1 1 d . . . . .
H25 H 0.3369 0.4120 0.7266 0.039 Uiso 1 1 calc R U . . .
C26 C 0.32156(12) 0.2326(2) 0.6707(2) 0.0295(6) Uani 1 1 d . . . . .
C27 C 0.29078(14) 0.1622(3) 0.5806(2) 0.0364(7) Uani 1 1 d . . . . .
H27 H 0.2951 0.0737 0.5808 0.044 Uiso 1 1 calc R U . . .
C28 C 0.25403(13) 0.2204(2) 0.4908(2) 0.0358(7) Uani 1 1 d . . . . .
H28 H 0.2330 0.1707 0.4306 0.043 Uiso 1 1 calc R U . . .
C29 C 0.35787(12) 0.1744(2) 0.7725(2) 0.0308(6) Uani 1 1 d . . . . .
C30 C 0.34575(13) 0.0494(3) 0.8067(2) 0.0343(6) Uani 1 1 d . . . . .
H30 H 0.3171 0.0008 0.7571 0.041 Uiso 1 1 calc R U . . .
C31 C 0.41372(12) 0.0730(3) 0.9697(2) 0.0327(6) Uani 1 1 d . . . . .
C32 C 0.42818(13) 0.1930(3) 0.9350(2) 0.0340(6) Uani 1 1 d . . . . .
C33 C 0.47370(14) 0.2639(3) 1.0030(3) 0.0391(7) Uani 1 1 d . . . . .
H33 H 0.4845 0.3444 0.9787 0.047 Uiso 1 1 calc R U . . .
C34 C 0.50222(13) 0.2152(3) 1.1049(3) 0.0376(7) Uani 1 1 d . . . . .
C35 C 0.48525(13) 0.0964(3) 1.1430(2) 0.0374(7) Uani 1 1 d . . . . .
C36 C 0.44214(13) 0.0266(3) 1.0765(2) 0.0378(7) Uani 1 1 d . . . . .
H36 H 0.4312 -0.0532 1.1020 0.045 Uiso 1 1 calc R U . . .
C37 C 0.55085(15) 0.2838(3) 1.1733(3) 0.0422(7) Uani 1 1 d . . . . .
C38 C 0.51560(14) 0.0515(3) 1.2527(3) 0.0424(7) Uani 1 1 d . . . . .

loop_
_atom_site_aniso_label
_atom_site_aniso_U_11
_atom_site_aniso_U_22
_atom_site_aniso_U_33
_atom_site_aniso_U_23
_atom_site_aniso_U_13
_atom_site_aniso_U_12
N1 0.0324(13) 0.0414(13) 0.0248(12) 0.0027(10) 0.0044(11) 0.0038(10)
N2 0.0394(13) 0.0350(12) 0.0279(13) 0.0008(11) 0.0005(11) 0.0001(10)
N3 0.0377(14) 0.0367(12) 0.0352(14) 0.0059(11) 0.0030(12) 0.0003(10)
N4 0.0500(18) 0.0623(18) 0.0441(17) -0.0143(14) -0.0066(15) 0.0040(14)
N5 0.0523(18) 0.0704(19) 0.0376(17) 0.0120(15) -0.0055(14) 0.0033(14)
C1 0.0278(14) 0.0319(13) 0.0316(15) -0.0027(12) -0.0025(12) 0.0007(10)
C2 0.0503(19) 0.0521(18) 0.0345(18) 0.0089(14) 0.0077(16) 0.0121(15)
C3 0.064(2) 0.051(2) 0.048(2) 0.0138(17) -0.0021(19) 0.0203(17)
C4 0.044(2) 0.053(2) 0.061(2) -0.0038(18) 0.0048(18) 0.0186(15)
C5 0.0391(17) 0.0532(19) 0.046(2) -0.0032(16) 0.0118(15) 0.0052(14)
C6 0.0303(15) 0.0391(15) 0.0339(16) 0.0026(13) 0.0037(13) -0.0012(11)
C7 0.0356(16) 0.0352(14) 0.0286(15) 0.0030(12) 0.0025(13) 0.0051(12)
C8 0.0389(18) 0.0540(18) 0.0348(18) -0.0032(14) 0.0029(15) -0.0038(14)
C9 0.052(2) 0.0541(19) 0.0322(18) -0.0041(15) -0.0019(16) -0.0036(15)
C10 0.062(2) 0.0429(17) 0.0327(17) 0.0010(14) 0.0130(17) 0.0059(15)
C11 0.0426(17) 0.0286(13) 0.0315(16) 0.0049(12) 0.0083(13) 0.0079(11)
C12 0.052(2) 0.0439(17) 0.050(2) 0.0070(15) 0.0240(18) 0.0049(14)
C13 0.0414(19) 0.0532(19) 0.061(2) 0.0027(17) 0.0159(18) -0.0047(15)
C14 0.0399(18) 0.0373(15) 0.048(2) 0.0019(14) 0.0027(15) -0.0036(12)
C15 0.0375(16) 0.0304(14) 0.0346(17) 0.0035(12) 0.0021(13) 0.0005(11)
C16 0.0374(16) 0.0248(12) 0.0312(15) 0.0051(11) 0.0051(13) 0.0056(11)
C17 0.0248(14) 0.0346(14) 0.0300(15) 0.0011(12) 0.0041(12) 0.0004(10)
C18 0.0317(15) 0.0280(13) 0.0349(16) -0.0009(12) 0.0033(13) -0.0005(10)
C19 0.0326(15) 0.0321(14) 0.0275(15) -0.0023(11) -0.0009(12) -0.0041(11)
C20 0.0244(13) 0.0302(13) 0.0277(14) 0.0017(11) 0.0020(12) -0.0030(10)
C21 0.0335(15) 0.0293(13) 0.0340(16) -0.0003(11) 0.0068(13) 0.0029(11)
C22 0.0301(15) 0.0387(15) 0.0289(15) -0.0043(12) 0.0027(12) -0.0009(11)
C23 0.0266(14) 0.0302(13) 0.0277(15) 0.0011(11) 0.0026(12) -0.0014(10)
C24 0.0365(16) 0.0277(13) 0.0343(16) -0.0010(12) 0.0011(13) -0.0004(11)
C25 0.0327(15) 0.0330(14) 0.0300(15) -0.0032(12) -0.0013(13) -0.0014(11)
C26 0.0283(14) 0.0346(14) 0.0256(15) 0.0026(11) 0.0044(12) -0.0015(11)
C27 0.0462(18) 0.0281(13) 0.0328(16) 0.0022(12) 0.0005(14) 0.0007(12)
C28 0.0439(17) 0.0307(14) 0.0295(16) -0.0025(12) -0.0034(14) -0.0047(11)
C29 0.0306(15) 0.0341(14) 0.0274(15) 0.0000(12) 0.0038(12) 0.0037(11)
C30 0.0336(16) 0.0359(14) 0.0324(16) -0.0008(13) 0.0027(13) 0.0017(11)
C31 0.0304(15) 0.0397(15) 0.0280(15) 0.0018(12) 0.0049(12) 0.0042(11)
C32 0.0371(16) 0.0367(15) 0.0275(15) -0.0006(12) 0.0034(13) 0.0040(12)
C33 0.0450(18) 0.0363(15) 0.0339(17) -0.0003(13) 0.0000(14) 0.0006(12)
C34 0.0367(16) 0.0444(16) 0.0298(16) -0.0068(13) -0.0005(14) 0.0061(12)
C35 0.0361(17) 0.0473(17) 0.0279(16) 0.0059(13) 0.0024(13) 0.0091(13)
C36 0.0389(17) 0.0429(16) 0.0323(17) 0.0086(13) 0.0081(14) 0.0037(12)
C37 0.0450(18) 0.0478(17) 0.0315(17) -0.0039(14) -0.0003(15) 0.0087(14)
C38 0.0384(18) 0.0511(18) 0.0375(18) 0.0045(15) 0.0051(15) 0.0049(13)

loop_
_atom_type_symbol
_atom_type_description
_atom_type_scat_dispersion_real
_atom_type_scat_dispersion_imag
_atom_type_scat_source
C C 0.0033 0.0016 'International Tables Vol C Tables 4.2.6.8 and 6.1.1.4'
H H 0.0000 0.0000 'International Tables Vol C Tables 4.2.6.8 and 6.1.1.4'
N N 0.0061 0.0033 'International Tables Vol C Tables 4.2.6.8 and 6.1.1.4'

loop_
_geom_angle_atom_site_label_1
_geom_angle_atom_site_label_2
_geom_angle_atom_site_label_3
_geom_angle
_geom_angle_site_symmetry_1
_geom_angle_site_symmetry_3
_geom_angle_publ_flag
C1 N1 C17 122.6(2) . . ?
C1 N1 C7 120.3(2) . . ?
C17 N1 C7 117.1(2) . . ?
C29 N2 C32 116.3(2) . . ?
C30 N3 C31 115.5(2) . . ?
C2 C1 C6 118.4(3) . . ?
C2 C1 N1 120.1(3) . . ?
C6 C1 N1 121.5(2) . . ?
C3 C2 C1 120.3(3) . . ?
C3 C2 H2 119.8 . . ?
C1 C2 H2 119.8 . . ?
C4 C3 C2 121.3(3) . . ?
C4 C3 H3 119.3 . . ?
C2 C3 H3 119.3 . . ?
C5 C4 C3 118.2(3) . . ?
C5 C4 H4 120.9 . . ?
C3 C4 H4 120.9 . . ?
C4 C5 C6 121.5(3) . . ?
C4 C5 H5 119.2 . . ?
C6 C5 H5 119.2 . . ?
C5 C6 C1 120.1(3) . . ?
C5 C6 H6 119.9 . . ?
C1 C6 H6 119.9 . . ?
C8 C7 C16 119.9(3) . . ?
C8 C7 N1 120.7(3) . . ?
C16 C7 N1 119.3(2) . . ?
C7 C8 C9 121.1(3) . . ?
C7 C8 H8 119.4 . . ?
C9 C8 H8 119.4 . . ?
C10 C9 C8 120.6(3) . . ?
C10 C9 H9 119.7 . . ?
C8 C9 H9 119.7 . . ?
C9 C10 C11 120.4(3) . . ?
C9 C10 H10 119.8 . . ?
C11 C10 H10 119.8 . . ?
C12 C11 C10 122.0(3) . . ?
C12 C11 C16 119.1(3) . . ?
C10 C11 C16 118.9(3) . . ?
C13 C12 C11 121.1(3) . . ?
C13 C12 H12 119.4 . . ?
C11 C12 H12 119.4 . . ?
C12 C13 C14 119.8(3) . . ?
C12 C13 H13 120.1 . . ?
C14 C13 H13 120.1 . . ?
C15 C14 C13 121.5(3) . . ?
C15 C14 H14 119.2 . . ?
C13 C14 H14 119.2 . . ?
C14 C15 C16 120.5(3) . . ?
C14 C15 H15 119.7 . . ?
C16 C15 H15 119.7 . . ?
C7 C16 C11 118.9(3) . . ?
C7 C16 C15 123.2(3) . . ?
C11 C16 C15 117.9(3) . . ?
C22 C17 C18 119.0(3) . . ?
C22 C17 N1 119.9(2) . . ?
C18 C17 N1 120.9(2) . . ?
C19 C18 C17 120.1(2) . . ?
C19 C18 H18 120.0 . . ?
C17 C18 H18 120.0 . . ?
C18 C19 C20 122.0(3) . . ?
C18 C19 H19 119.0 . . ?
C20 C19 H19 119.0 . . ?
C19 C20 C21 117.2(2) . . ?
C19 C20 C23 121.4(2) . . ?
C21 C20 C23 121.4(2) . . ?
C22 C21 C20 121.1(2) . . ?
C22 C21 H21 119.5 . . ?
C20 C21 H21 119.5 . . ?
C17 C22 C21 120.6(3) . . ?
C17 C22 H22 119.7 . . ?
C21 C22 H22 119.7 . . ?
C28 C23 C24 116.9(2) . . ?
C28 C23 C20 122.3(2) . . ?
C24 C23 C20 120.8(2) . . ?
C25 C24 C23 121.8(2) . . ?
C25 C24 H24 119.1 . . ?
C23 C24 H24 119.1 . . ?
C24 C25 C26 120.6(3) . . ?
C24 C25 H25 119.7 . . ?
C26 C25 H25 119.7 . . ?
C27 C26 C25 118.6(3) . . ?
C27 C26 C29 122.4(2) . . ?
C25 C26 C29 118.9(2) . . ?
C28 C27 C26 120.3(3) . . ?
C28 C27 H27 119.9 . . ?
C26 C27 H27 119.9 . . ?
C27 C28 C23 121.9(3) . . ?
C27 C28 H28 119.1 . . ?
C23 C28 H28 119.1 . . ?
N2 C29 C30 121.2(3) . . ?
N2 C29 C26 117.4(2) . . ?
C30 C29 C26 121.3(2) . . ?
N3 C30 C29 123.5(3) . . ?
N3 C30 H30 118.3 . . ?
C29 C30 H30 118.3 . . ?
N3 C31 C32 121.7(3) . . ?
N3 C31 C36 118.7(3) . . ?
C32 C31 C36 119.6(3) . . ?
N2 C32 C31 121.6(3) . . ?
N2 C32 C33 118.2(3) . . ?
C31 C32 C33 120.2(3) . . ?
C34 C33 C32 119.1(3) . . ?
C34 C33 H33 120.5 . . ?
C32 C33 H33 120.5 . . ?
C33 C34 C35 120.7(3) . . ?
C33 C34 C37 120.0(3) . . ?
C35 C34 C37 119.3(3) . . ?
C36 C35 C34 120.3(3) . . ?
C36 C35 C38 121.4(3) . . ?
C34 C35 C38 118.2(3) . . ?
C35 C36 C31 119.9(3) . . ?
C35 C36 H36 120.0 . . ?
C31 C36 H36 120.0 . . ?
N4 C37 C34 178.8(3) . . ?
N5 C38 C35 177.5(4) . . ?

loop_
_geom_bond_atom_site_label_1
_geom_bond_atom_site_label_2
_geom_bond_distance
_geom_bond_site_symmetry_2
_geom_bond_publ_flag
N1 C1 1.408(3) . ?
N1 C17 1.424(3) . ?
N1 C7 1.435(4) . ?
N2 C29 1.320(3) . ?
N2 C32 1.371(3) . ?
N3 C30 1.308(3) . ?
N3 C31 1.373(4) . ?
N4 C37 1.141(4) . ?
N5 C38 1.139(4) . ?
C1 C2 1.389(4) . ?
C1 C6 1.392(4) . ?
C2 C3 1.382(4) . ?
C2 H2 0.9500 . ?
C3 C4 1.380(5) . ?
C3 H3 0.9500 . ?
C4 C5 1.376(4) . ?
C4 H4 0.9500 . ?
C5 C6 1.383(4) . ?
C5 H5 0.9500 . ?
C6 H6 0.9500 . ?
C7 C8 1.370(4) . ?
C7 C16 1.416(4) . ?
C8 C9 1.406(4) . ?
C8 H8 0.9500 . ?
C9 C10 1.353(5) . ?
C9 H9 0.9500 . ?
C10 C11 1.427(4) . ?
C10 H10 0.9500 . ?
C11 C12 1.416(4) . ?
C11 C16 1.430(4) . ?
C12 C13 1.361(5) . ?
C12 H12 0.9500 . ?
C13 C14 1.404(5) . ?
C13 H13 0.9500 . ?
C14 C15 1.355(4) . ?
C14 H14 0.9500 . ?
C15 C16 1.431(4) . ?
C15 H15 0.9500 . ?
C17 C22 1.383(4) . ?
C17 C18 1.393(4) . ?
C18 C19 1.380(4) . ?
C18 H18 0.9500 . ?
C19 C20 1.396(4) . ?
C19 H19 0.9500 . ?
C20 C21 1.401(4) . ?
C20 C23 1.484(4) . ?
C21 C22 1.389(4) . ?
C21 H21 0.9500 . ?
C22 H22 0.9500 . ?
C23 C28 1.398(4) . ?
C23 C24 1.400(4) . ?
C24 C25 1.376(4) . ?
C24 H24 0.9500 . ?
C25 C26 1.394(4) . ?
C25 H25 0.9500 . ?
C26 C27 1.393(4) . ?
C26 C29 1.478(4) . ?
C27 C28 1.382(4) . ?
C27 H27 0.9500 . ?
C28 H28 0.9500 . ?
C29 C30 1.435(4) . ?
C30 H30 0.9500 . ?
C31 C32 1.401(4) . ?
C31 C36 1.412(4) . ?
C32 C33 1.411(4) . ?
C33 C34 1.373(4) . ?
C33 H33 0.9500 . ?
C34 C35 1.420(4) . ?
C34 C37 1.445(4) . ?
C35 C36 1.363(4) . ?
C35 C38 1.448(4) . ?
C36 H36 0.9500 . ?

loop_
_geom_torsion_atom_site_label_1
_geom_torsion_atom_site_label_2
_geom_torsion_atom_site_label_3
_geom_torsion_atom_site_label_4
_geom_torsion
_geom_torsion_site_symmetry_1
_geom_torsion_site_symmetry_2
_geom_torsion_site_symmetry_3
_geom_torsion_site_symmetry_4
_geom_torsion_publ_flag
C17 N1 C1 C2 163.8(3) . . . . ?
C7 N1 C1 C2 -19.4(4) . . . . ?
C17 N1 C1 C6 -16.9(4) . . . . ?
C7 N1 C1 C6 159.9(3) . . . . ?
C6 C1 C2 C3 -0.9(5) . . . . ?
N1 C1 C2 C3 178.4(3) . . . . ?
C1 C2 C3 C4 2.4(6) . . . . ?
C2 C3 C4 C5 -1.3(5) . . . . ?
C3 C4 C5 C6 -1.3(5) . . . . ?
C4 C5 C6 C1 2.7(5) . . . . ?
C2 C1 C6 C5 -1.6(4) . . . . ?
N1 C1 C6 C5 179.1(3) . . . . ?
C1 N1 C7 C8 -57.9(4) . . . . ?
C17 N1 C7 C8 119.1(3) . . . . ?
C1 N1 C7 C16 121.0(3) . . . . ?
C17 N1 C7 C16 -61.9(3) . . . . ?
C16 C7 C8 C9 0.9(4) . . . . ?
N1 C7 C8 C9 179.8(3) . . . . ?
C7 C8 C9 C10 1.6(5) . . . . ?
C8 C9 C10 C11 -1.5(5) . . . . ?
C9 C10 C11 C12 -178.6(3) . . . . ?
C9 C10 C11 C16 -1.1(4) . . . . ?
C10 C11 C12 C13 176.9(3) . . . . ?
C16 C11 C12 C13 -0.7(4) . . . . ?
C11 C12 C13 C14 -0.7(5) . . . . ?
C12 C13 C14 C15 1.2(5) . . . . ?
C13 C14 C15 C16 -0.3(4) . . . . ?
C8 C7 C16 C11 -3.4(4) . . . . ?
N1 C7 C16 C11 177.6(2) . . . . ?
C8 C7 C16 C15 176.2(3) . . . . ?
N1 C7 C16 C15 -2.8(4) . . . . ?
C12 C11 C16 C7 -178.9(2) . . . . ?
C10 C11 C16 C7 3.5(4) . . . . ?
C12 C11 C16 C15 1.5(4) . . . . ?
C10 C11 C16 C15 -176.1(2) . . . . ?
C14 C15 C16 C7 179.3(3) . . . . ?
C14 C15 C16 C11 -1.1(4) . . . . ?
C1 N1 C17 C22 138.1(3) . . . . ?
C7 N1 C17 C22 -38.9(4) . . . . ?
C1 N1 C17 C18 -46.4(4) . . . . ?
C7 N1 C17 C18 136.7(3) . . . . ?
C22 C17 C18 C19 1.5(4) . . . . ?
N1 C17 C18 C19 -174.1(2) . . . . ?
C17 C18 C19 C20 0.5(4) . . . . ?
C18 C19 C20 C21 -2.0(4) . . . . ?
C18 C19 C20 C23 176.5(3) . . . . ?
C19 C20 C21 C22 1.7(4) . . . . ?
C23 C20 C21 C22 -176.8(3) . . . . ?
C18 C17 C22 C21 -1.7(4) . . . . ?
N1 C17 C22 C21 173.9(3) . . . . ?
C20 C21 C22 C17 0.1(4) . . . . ?
C19 C20 C23 C28 160.4(3) . . . . ?
C21 C20 C23 C28 -21.1(4) . . . . ?
C19 C20 C23 C24 -20.8(4) . . . . ?
C21 C20 C23 C24 157.6(3) . . . . ?
C28 C23 C24 C25 -1.2(4) . . . . ?
C20 C23 C24 C25 -180.0(3) . . . . ?
C23 C24 C25 C26 0.3(4) . . . . ?
C24 C25 C26 C27 1.2(4) . . . . ?
C24 C25 C26 C29 -176.1(3) . . . . ?
C25 C26 C27 C28 -1.7(4) . . . . ?
C29 C26 C27 C28 175.5(3) . . . . ?
C26 C27 C28 C23 0.7(5) . . . . ?
C24 C23 C28 C27 0.7(4) . . . . ?
C20 C23 C28 C27 179.5(3) . . . . ?
C32 N2 C29 C30 -2.1(4) . . . . ?
C32 N2 C29 C26 173.7(2) . . . . ?
C27 C26 C29 N2 159.7(3) . . . . ?
C25 C26 C29 N2 -23.1(4) . . . . ?
C27 C26 C29 C30 -24.5(4) . . . . ?
C25 C26 C29 C30 152.7(3) . . . . ?
C31 N3 C30 C29 -0.9(4) . . . . ?
N2 C29 C30 N3 3.2(4) . . . . ?
C26 C29 C30 N3 -172.4(3) . . . . ?
C30 N3 C31 C32 -2.2(4) . . . . ?
C30 N3 C31 C36 177.4(3) . . . . ?
C29 N2 C32 C31 -1.0(4) . . . . ?
C29 N2 C32 C33 178.6(3) . . . . ?
N3 C31 C32 N2 3.3(4) . . . . ?
C36 C31 C32 N2 -176.3(3) . . . . ?
N3 C31 C32 C33 -176.3(3) . . . . ?
C36 C31 C32 C33 4.1(4) . . . . ?
N2 C32 C33 C34 178.5(3) . . . . ?
C31 C32 C33 C34 -1.9(4) . . . . ?
C32 C33 C34 C35 -1.6(4) . . . . ?
C32 C33 C34 C37 177.2(3) . . . . ?
C33 C34 C35 C36 2.9(4) . . . . ?
C37 C34 C35 C36 -175.9(3) . . . . ?
C33 C34 C35 C38 -178.1(3) . . . . ?
C37 C34 C35 C38 3.1(4) . . . . ?
C34 C35 C36 C31 -0.7(4) . . . . ?
C38 C35 C36 C31 -179.6(3) . . . . ?
N3 C31 C36 C35 177.6(3) . . . . ?
C32 C31 C36 C35 -2.8(4) . . . . ?
